data_4081690
loop_
_publ_author_name
'Yow, Shuhui'
'Nako, Adi E.'
'Neveu, L\'eonard'
'White, Andrew J. P.'
'Crimmin, Mark R.'

_publ_section_title
;
 A Highly Chemoselective, Zr-Catalyzed C--O Bond Functionalization of
 Benzofuran
;
_journal_issue 19
_journal_name_full Organometallics
_journal_page_first 5260
_journal_paper_doi 10.1021/om4008295
_journal_volume 32
_journal_year 2013
_chemical_formula_moiety 'C31 H35 Al N2 O'
_chemical_formula_sum 'C31 H35 Al N2 O'
_chemical_formula_weight 478.59
_chemical_name_systematic
; 
 ? 
;
_space_group_crystal_system monoclinic
_space_group_IT_number 15
_space_group_name_Hall '-C 2yc'
_space_group_name_H-M_alt 'C 1 2/c 1'
_symmetry_space_group_name_Hall '-C 2yc'
_symmetry_space_group_name_H-M 'C 1 2/c 1'
_atom_sites_solution_hydrogens geom
_audit_creation_method SHELXL-2013
_cell_angle_alpha 90
_cell_angle_beta 96.397(3)
_cell_angle_gamma 90
_cell_formula_units_Z 16
_cell_length_a 35.1731(10)
_cell_length_b 16.6491(4)
_cell_length_c 18.7399(5)
_cell_measurement_reflns_used 12488
_cell_measurement_temperature 173
_cell_measurement_theta_max 28.4400
_cell_measurement_theta_min 3.8720
_cell_volume 10905.8(5)
_computing_cell_refinement 'CrysAlis RED, Oxford Diffraction Ltd'
_computing_data_collection 'CrysAlis CCD, Oxford Diffraction Ltd'
_computing_data_reduction 'CrysAlis RED, Oxford Diffraction Ltd'
_computing_molecular_graphics 'Bruker SHELXTL'
_computing_publication_material 'CIFTAB-2013 (Sheldrick, 2013)'
_computing_structure_refinement 'SHELXL-2013 (Sheldrick, 2013)'
_computing_structure_solution 'SHELXS-2013 (Sheldrick, 2013)'
_diffrn_ambient_temperature 173
_diffrn_detector_area_resol_mean 15.9825
_diffrn_measured_fraction_theta_full 0.998
_diffrn_measured_fraction_theta_max 0.862
_diffrn_measurement_device_type 'OD Xcalibur 3'
_diffrn_measurement_method 'omega scans'
_diffrn_radiation_type MoK\a
_diffrn_radiation_wavelength 0.71073
_diffrn_reflns_av_R_equivalents 0.0245
_diffrn_reflns_av_unetI/netI 0.0337
_diffrn_reflns_Laue_measured_fraction_full 0.998
_diffrn_reflns_Laue_measured_fraction_max 0.862
_diffrn_reflns_limit_h_max 41
_diffrn_reflns_limit_h_min -46
_diffrn_reflns_limit_k_max 20
_diffrn_reflns_limit_k_min -22
_diffrn_reflns_limit_l_max 23
_diffrn_reflns_limit_l_min -25
_diffrn_reflns_number 39107
_diffrn_reflns_point_group_measured_fraction_full 0.998
_diffrn_reflns_point_group_measured_fraction_max 0.862
_diffrn_reflns_theta_full 25.242
_diffrn_reflns_theta_max 29.057
_diffrn_reflns_theta_min 2.874
_diffrn_source 'Enhance (Mo) X-ray Source'
_exptl_absorpt_coefficient_mu 0.100
_exptl_absorpt_correction_T_max 0.988
_exptl_absorpt_correction_T_min 0.977
_exptl_absorpt_correction_type analytical
_exptl_absorpt_process_details
; 
CrysAlisPro, Agilent Technologies, 
Version 1.171.36.28 (release 01-02-2013 CrysAlis171 .NET) 
(compiled Feb  1 2013,16:14:44) 
Analytical numeric absorption correction using a multifaceted crystal 
model based on expressions derived by R.C. Clark & J.S. Reid. 
(Clark, R. C. & Reid, J. S. (1995). Acta Cryst. A51, 887-897) 
;
_exptl_crystal_colour 'Pale yellow'
_exptl_crystal_density_diffrn 1.166
_exptl_crystal_description blocks
_exptl_crystal_F_000 4096
_exptl_crystal_size_max 0.37
_exptl_crystal_size_mid 0.23
_exptl_crystal_size_min 0.16
_refine_diff_density_max 0.505
_refine_diff_density_min -0.285
_refine_diff_density_rms 0.044
_refine_ls_extinction_method none
_refine_ls_goodness_of_fit_ref 1.028
_refine_ls_hydrogen_treatment constr
_refine_ls_matrix_type full
_refine_ls_number_parameters 648
_refine_ls_number_reflns 12565
_refine_ls_number_restraints 0
_refine_ls_restrained_S_all 1.028
_refine_ls_R_factor_all 0.0756
_refine_ls_R_factor_gt 0.0496
_refine_ls_shift/su_max 0.001
_refine_ls_shift/su_mean 0.000
_refine_ls_structure_factor_coef Fsqd
_refine_ls_weighting_details
; 
 w=1/[\s^2^(Fo^2^)+(0.0595P)^2^+9.9817P] 
 where P=(Fo^2^+2Fc^2^)/3 
;
_refine_ls_weighting_scheme calc
_refine_ls_wR_factor_gt 0.1221
_refine_ls_wR_factor_ref 0.1386
_reflns_Friedel_coverage 0.000
_reflns_number_gt 9156
_reflns_number_total 12565
_reflns_threshold_expression 'I > 2\s(I)'
_cod_data_source_file om4008295_si_002.cif
_cod_data_source_block 2
_cod_database_code 4081690
_shelx_space_group_comment
; 
The symmetry employed for this shelxl refinement is uniquely defined 
by the following loop, which should always be used as a source of 
symmetry information in preference to the above space-group names. 
They are only intended as comments. 
;
_shelxl_version_number 2013-2

loop_
_space_group_symop_operation_xyz
'x, y, z'
'-x, y, -z+1/2'
'x+1/2, y+1/2, z'
'-x+1/2, y+1/2, -z+1/2'
'-x, -y, -z'
'x, -y, z-1/2'
'-x+1/2, -y+1/2, -z'
'x+1/2, -y+1/2, z-1/2'

loop_
_atom_site_label
_atom_site_type_symbol
_atom_site_fract_x
_atom_site_fract_y
_atom_site_fract_z
_atom_site_U_iso_or_equiv
_atom_site_adp_type
_atom_site_occupancy
_atom_site_site_symmetry_order
_atom_site_calc_flag
_atom_site_refinement_flags_posn
_atom_site_refinement_flags_adp
Al1A Al 0.36892(2) 0.39996(3) 0.33177(3) 0.02682(12) Uani 1 1 d . .
N1A N 0.39555(4) 0.38542(8) 0.25117(8) 0.0285(3) Uani 1 1 d . .
C1A C 0.40357(5) 0.44449(11) 0.20648(10) 0.0329(4) Uani 1 1 d . .
C2A C 0.39073(6) 0.52267(12) 0.21266(11) 0.0414(5) Uani 1 1 d . .
H2AA H 0.4002 0.5612 0.1817 0.050 Uiso 1 1 calc R U
C3A C 0.36534(6) 0.55126(11) 0.25949(11) 0.0392(4) Uani 1 1 d . .
N3A N 0.35241(4) 0.50500(8) 0.30932(8) 0.0320(3) Uani 1 1 d . .
C4A C 0.42733(6) 0.42570(12) 0.14655(11) 0.0430(5) Uani 1 1 d . .
H4A1 H 0.4529 0.4084 0.1668 0.064 Uiso 1 1 calc R U
H4A2 H 0.4295 0.4738 0.1172 0.064 Uiso 1 1 calc R U
H4A3 H 0.4151 0.3826 0.1166 0.064 Uiso 1 1 calc R U
C5A C 0.35228(8) 0.63701(13) 0.25144(15) 0.0633(7) Uani 1 1 d . .
H5A1 H 0.3243 0.6386 0.2428 0.095 Uiso 1 1 calc R U
H5A2 H 0.3632 0.6616 0.2108 0.095 Uiso 1 1 calc R U
H5A3 H 0.3608 0.6667 0.2955 0.095 Uiso 1 1 calc R U
C6A C 0.40737(5) 0.30407(10) 0.23788(9) 0.0286(4) Uani 1 1 d . .
C7A C 0.44161(5) 0.27476(10) 0.27342(9) 0.0297(4) Uani 1 1 d . .
C8A C 0.45070(6) 0.19451(11) 0.26367(10) 0.0350(4) Uani 1 1 d . .
H8AA H 0.4737 0.1737 0.2881 0.042 Uiso 1 1 calc R U
C9A C 0.42741(6) 0.14402(11) 0.21964(10) 0.0385(4) Uani 1 1 d . .
C10A C 0.39392(6) 0.17507(11) 0.18436(10) 0.0374(4) Uani 1 1 d . .
H10A H 0.3779 0.1411 0.1533 0.045 Uiso 1 1 calc R U
C11A C 0.38311(5) 0.25448(11) 0.19305(9) 0.0332(4) Uani 1 1 d . .
C12A C 0.46837(5) 0.32726(12) 0.32167(11) 0.0388(4) Uani 1 1 d . .
H12A H 0.4710 0.3795 0.2986 0.058 Uiso 1 1 calc R U
H12B H 0.4935 0.3014 0.3302 0.058 Uiso 1 1 calc R U
H12C H 0.4580 0.3350 0.3676 0.058 Uiso 1 1 calc R U
C13A C 0.43804(8) 0.05681(13) 0.21124(13) 0.0575(6) Uani 1 1 d . .
H13A H 0.4182 0.0225 0.2279 0.086 Uiso 1 1 calc R U
H13B H 0.4626 0.0459 0.2398 0.086 Uiso 1 1 calc R U
H13C H 0.4403 0.0455 0.1606 0.086 Uiso 1 1 calc R U
C14A C 0.34579(6) 0.28533(14) 0.15590(11) 0.0485(5) Uani 1 1 d . .
H14A H 0.3343 0.2443 0.1227 0.073 Uiso 1 1 calc R U
H14B H 0.3505 0.3342 0.1290 0.073 Uiso 1 1 calc R U
H14C H 0.3284 0.2975 0.1918 0.073 Uiso 1 1 calc R U
C15A C 0.32250(5) 0.53457(10) 0.34989(11) 0.0351(4) Uani 1 1 d . .
C16A C 0.28451(6) 0.52106(12) 0.32276(12) 0.0430(5) Uani 1 1 d . .
C17A C 0.25598(6) 0.54682(13) 0.36367(16) 0.0570(7) Uani 1 1 d . .
H17A H 0.2299 0.5389 0.3456 0.068 Uiso 1 1 calc R U
C18A C 0.26445(7) 0.58341(13) 0.42944(16) 0.0607(7) Uani 1 1 d . .
C19A C 0.30223(8) 0.59425(13) 0.45504(14) 0.0569(6) Uani 1 1 d . .
H19A H 0.3083 0.6186 0.5007 0.068 Uiso 1 1 calc R U
C20A C 0.33194(6) 0.57082(12) 0.41645(12) 0.0444(5) Uani 1 1 d . .
C21A C 0.27449(7) 0.48124(15) 0.25087(14) 0.0594(6) Uani 1 1 d . .
H21A H 0.2841 0.5140 0.2133 0.089 Uiso 1 1 calc R U
H21B H 0.2466 0.4760 0.2412 0.089 Uiso 1 1 calc R U
H21C H 0.2863 0.4279 0.2514 0.089 Uiso 1 1 calc R U
C22A C 0.23291(9) 0.61448(17) 0.4711(2) 0.0963(12) Uani 1 1 d . .
H22A H 0.2080 0.5978 0.4470 0.145 Uiso 1 1 calc R U
H22B H 0.2341 0.6732 0.4733 0.145 Uiso 1 1 calc R U
H22C H 0.2363 0.5925 0.5199 0.145 Uiso 1 1 calc R U
C23A C 0.37279(7) 0.58740(15) 0.44525(15) 0.0630(7) Uani 1 1 d . .
H23A H 0.3856 0.5368 0.4600 0.094 Uiso 1 1 calc R U
H23B H 0.3734 0.6234 0.4867 0.094 Uiso 1 1 calc R U
H23C H 0.3860 0.6128 0.4078 0.094 Uiso 1 1 calc R U
O31A O 0.40097(3) 0.39758(7) 0.40987(6) 0.0319(3) Uani 1 1 d . .
C32A C 0.39778(5) 0.35457(10) 0.46944(9) 0.0294(4) Uani 1 1 d . .
C33A C 0.42826(6) 0.35583(12) 0.52366(10) 0.0395(4) Uani 1 1 d . .
H33A H 0.4502 0.3871 0.5174 0.047 Uiso 1 1 calc R U
C34A C 0.42720(7) 0.31258(13) 0.58625(11) 0.0484(5) Uani 1 1 d . .
H34A H 0.4486 0.3132 0.6221 0.058 Uiso 1 1 calc R U
C35A C 0.39509(7) 0.26836(13) 0.59684(11) 0.0477(5) Uani 1 1 d . .
H35A H 0.3939 0.2396 0.6403 0.057 Uiso 1 1 calc R U
C36A C 0.36487(6) 0.26649(11) 0.54367(11) 0.0402(5) Uani 1 1 d . .
H36A H 0.3428 0.2360 0.5513 0.048 Uiso 1 1 calc R U
C37A C 0.36529(5) 0.30779(10) 0.47854(9) 0.0300(4) Uani 1 1 d . .
C38A C 0.33356(5) 0.29547(11) 0.42171(11) 0.0367(4) Uani 1 1 d . .
H38A H 0.3129 0.2633 0.4338 0.044 Uiso 1 1 calc R U
C39A C 0.33055(5) 0.32466(11) 0.35482(10) 0.0352(4) Uani 1 1 d . .
H39A H 0.3102 0.3088 0.3200 0.042 Uiso 1 1 calc R U
Al1B Al 0.61383(2) 0.09811(3) 0.60346(3) 0.02850(13) Uani 1 1 d . .
N1B N 0.56085(4) 0.11522(8) 0.59894(7) 0.0262(3) Uani 1 1 d . .
C1B C 0.53445(5) 0.05684(10) 0.59376(8) 0.0267(3) Uani 1 1 d . .
C2B C 0.54378(5) -0.02389(10) 0.58784(9) 0.0297(4) Uani 1 1 d . .
H2BA H 0.5232 -0.0608 0.5882 0.036 Uiso 1 1 calc R U
C3B C 0.57979(5) -0.05743(10) 0.58135(9) 0.0289(4) Uani 1 1 d . .
N3B N 0.61139(4) -0.01289(8) 0.58396(8) 0.0289(3) Uani 1 1 d . .
C4B C 0.49300(5) 0.07929(11) 0.59369(10) 0.0338(4) Uani 1 1 d . .
H4B1 H 0.4882 0.0956 0.6422 0.051 Uiso 1 1 calc R U
H4B2 H 0.4769 0.0330 0.5785 0.051 Uiso 1 1 calc R U
H4B3 H 0.4869 0.1240 0.5603 0.051 Uiso 1 1 calc R U
C5B C 0.58236(6) -0.14626(10) 0.56943(11) 0.0361(4) Uani 1 1 d . .
H5B1 H 0.5903 -0.1564 0.5217 0.054 Uiso 1 1 calc R U
H5B2 H 0.5573 -0.1709 0.5727 0.054 Uiso 1 1 calc R U
H5B3 H 0.6012 -0.1696 0.6061 0.054 Uiso 1 1 calc R U
C6B C 0.54921(5) 0.19831(10) 0.60391(9) 0.0286(4) Uani 1 1 d . .
C7B C 0.54640(5) 0.23112(11) 0.67208(11) 0.0365(4) Uani 1 1 d . .
C8B C 0.53814(6) 0.31235(12) 0.67624(14) 0.0484(5) Uani 1 1 d . .
H8BA H 0.5363 0.3356 0.7220 0.058 Uiso 1 1 calc R U
C9B C 0.53248(6) 0.36050(12) 0.61616(16) 0.0550(7) Uani 1 1 d . .
C10B C 0.53469(6) 0.32576(12) 0.54942(14) 0.0488(5) Uani 1 1 d . .
H10B H 0.5304 0.3583 0.5077 0.059 Uiso 1 1 calc R U
C11B C 0.54305(5) 0.24463(11) 0.54168(11) 0.0369(4) Uani 1 1 d . .
C12B C 0.55236(6) 0.18013(14) 0.73852(10) 0.0463(5) Uani 1 1 d . .
H12D H 0.5793 0.1638 0.7469 0.069 Uiso 1 1 calc R U
H12E H 0.5361 0.1323 0.7322 0.069 Uiso 1 1 calc R U
H12F H 0.5456 0.2111 0.7798 0.069 Uiso 1 1 calc R U
C13B C 0.52438(8) 0.44973(13) 0.6227(2) 0.0841(10) Uani 1 1 d . .
H13D H 0.5047 0.4576 0.6551 0.126 Uiso 1 1 calc R U
H13E H 0.5154 0.4716 0.5753 0.126 Uiso 1 1 calc R U
H13F H 0.5479 0.4775 0.6420 0.126 Uiso 1 1 calc R U
C14B C 0.54518(7) 0.20864(14) 0.46857(11) 0.0500(5) Uani 1 1 d . .
H14D H 0.5407 0.2506 0.4319 0.075 Uiso 1 1 calc R U
H14E H 0.5256 0.1668 0.4596 0.075 Uiso 1 1 calc R U
H14F H 0.5706 0.1851 0.4665 0.075 Uiso 1 1 calc R U
C15B C 0.64761(5) -0.04819(10) 0.57001(10) 0.0305(4) Uani 1 1 d . .
C16B C 0.65691(5) -0.04955(10) 0.49937(10) 0.0340(4) Uani 1 1 d . .
C17B C 0.69336(6) -0.07518(11) 0.48717(12) 0.0421(5) Uani 1 1 d . .
H17B H 0.6999 -0.0765 0.4393 0.051 Uiso 1 1 calc R U
C18B C 0.72025(6) -0.09875(12) 0.54255(13) 0.0453(5) Uani 1 1 d . .
C19B C 0.70991(6) -0.09806(11) 0.61145(12) 0.0426(5) Uani 1 1 d . .
H19B H 0.7281 -0.1149 0.6498 0.051 Uiso 1 1 calc R U
C20B C 0.67382(5) -0.07363(11) 0.62703(10) 0.0359(4) Uani 1 1 d . .
C21B C 0.62849(6) -0.02427(13) 0.43758(11) 0.0459(5) Uani 1 1 d . .
H21D H 0.6414 -0.0196 0.3940 0.069 Uiso 1 1 calc R U
H21E H 0.6174 0.0278 0.4484 0.069 Uiso 1 1 calc R U
H21F H 0.6081 -0.0645 0.4300 0.069 Uiso 1 1 calc R U
C22B C 0.76008(7) -0.12397(17) 0.52798(18) 0.0722(8) Uani 1 1 d . .
H22D H 0.7582 -0.1676 0.4927 0.108 Uiso 1 1 calc R U
H22E H 0.7745 -0.1425 0.5727 0.108 Uiso 1 1 calc R U
H22F H 0.7733 -0.0781 0.5091 0.108 Uiso 1 1 calc R U
C23B C 0.66357(7) -0.07686(14) 0.70265(11) 0.0505(5) Uani 1 1 d . .
H23D H 0.6606 -0.0221 0.7205 0.076 Uiso 1 1 calc R U
H23E H 0.6839 -0.1044 0.7333 0.076 Uiso 1 1 calc R U
H23F H 0.6395 -0.1062 0.7036 0.076 Uiso 1 1 calc R U
O31B O 0.63575(4) 0.11556(8) 0.69082(7) 0.0389(3) Uani 1 1 d . .
C32B C 0.66817(5) 0.15632(11) 0.70857(11) 0.0391(4) Uani 1 1 d . .
C33B C 0.68250(7) 0.15854(13) 0.78091(13) 0.0522(6) Uani 1 1 d . .
H33B H 0.6693 0.1315 0.8153 0.063 Uiso 1 1 calc R U
C34B C 0.71605(8) 0.20009(15) 0.80322(16) 0.0683(8) Uani 1 1 d . .
H34B H 0.7257 0.2010 0.8526 0.082 Uiso 1 1 calc R U
C35B C 0.73529(7) 0.24001(15) 0.75361(18) 0.0690(8) Uani 1 1 d . .
H35B H 0.7582 0.2685 0.7688 0.083 Uiso 1 1 calc R U
C36B C 0.72134(6) 0.23852(13) 0.68262(16) 0.0567(6) Uani 1 1 d . .
H36B H 0.7349 0.2664 0.6491 0.068 Uiso 1 1 calc R U
C37B C 0.68749(6) 0.19697(11) 0.65734(12) 0.0417(5) Uani 1 1 d . .
C38B C 0.67397(6) 0.20095(12) 0.58074(12) 0.0455(5) Uani 1 1 d . .
H38B H 0.6887 0.2332 0.5523 0.055 Uiso 1 1 calc R U
C39B C 0.64339(5) 0.16483(11) 0.54575(11) 0.0354(4) Uani 1 1 d . .
H39B H 0.6366 0.1716 0.4956 0.043 Uiso 1 1 calc R U

loop_
_atom_site_aniso_label
_atom_site_aniso_U_11
_atom_site_aniso_U_22
_atom_site_aniso_U_33
_atom_site_aniso_U_23
_atom_site_aniso_U_13
_atom_site_aniso_U_12
Al1A 0.0253(3) 0.0259(3) 0.0297(3) 0.0023(2) 0.0050(2) 0.0019(2)
N1A 0.0297(8) 0.0266(7) 0.0295(7) 0.0026(6) 0.0051(6) 0.0033(6)
C1A 0.0307(10) 0.0344(9) 0.0343(9) 0.0053(8) 0.0064(7) 0.0026(7)
C2A 0.0435(12) 0.0340(10) 0.0498(12) 0.0140(9) 0.0191(9) 0.0063(8)
C3A 0.0377(11) 0.0300(9) 0.0516(12) 0.0092(8) 0.0121(9) 0.0063(8)
N3A 0.0291(8) 0.0275(7) 0.0405(8) 0.0039(6) 0.0088(7) 0.0053(6)
C4A 0.0484(12) 0.0424(11) 0.0412(11) 0.0098(9) 0.0181(9) 0.0074(9)
C5A 0.0712(17) 0.0351(11) 0.0912(19) 0.0221(12) 0.0425(15) 0.0208(11)
C6A 0.0321(9) 0.0269(8) 0.0278(8) 0.0022(7) 0.0083(7) 0.0037(7)
C7A 0.0284(9) 0.0329(9) 0.0290(9) 0.0014(7) 0.0084(7) 0.0024(7)
C8A 0.0362(10) 0.0368(10) 0.0331(9) 0.0029(8) 0.0086(8) 0.0101(8)
C9A 0.0521(12) 0.0323(10) 0.0329(10) -0.0033(8) 0.0134(9) 0.0063(9)
C10A 0.0467(12) 0.0374(10) 0.0288(9) -0.0058(8) 0.0072(8) -0.0010(9)
C11A 0.0357(10) 0.0368(10) 0.0273(9) -0.0008(7) 0.0046(7) 0.0025(8)
C12A 0.0291(10) 0.0406(10) 0.0461(11) -0.0029(9) 0.0018(8) 0.0044(8)
C13A 0.0790(18) 0.0373(11) 0.0559(14) -0.0100(10) 0.0059(12) 0.0170(11)
C14A 0.0467(13) 0.0526(13) 0.0432(11) -0.0078(10) -0.0075(9) 0.0044(10)
C15A 0.0316(10) 0.0263(9) 0.0496(11) 0.0045(8) 0.0142(8) 0.0058(7)
C16A 0.0331(11) 0.0328(10) 0.0639(13) 0.0108(9) 0.0092(9) 0.0062(8)
C17A 0.0335(12) 0.0406(12) 0.100(2) 0.0135(13) 0.0206(12) 0.0050(9)
C18A 0.0565(15) 0.0369(11) 0.097(2) 0.0000(12) 0.0450(14) 0.0005(10)
C19A 0.0694(17) 0.0401(12) 0.0669(15) -0.0081(11) 0.0323(13) 0.0003(11)
C20A 0.0488(12) 0.0304(10) 0.0567(13) -0.0045(9) 0.0182(10) 0.0014(9)
C21A 0.0423(13) 0.0577(14) 0.0742(16) 0.0087(13) -0.0111(12) 0.0088(11)
C22A 0.089(2) 0.0580(16) 0.159(3) -0.0105(18) 0.089(2) 0.0017(15)
C23A 0.0587(16) 0.0567(14) 0.0719(17) -0.0243(13) 0.0001(13) 0.0011(12)
O31A 0.0296(7) 0.0359(7) 0.0307(6) 0.0040(5) 0.0049(5) -0.0039(5)
C32A 0.0338(9) 0.0277(9) 0.0275(8) -0.0015(7) 0.0072(7) 0.0058(7)
C33A 0.0388(11) 0.0451(11) 0.0342(10) -0.0015(8) 0.0020(8) -0.0025(9)
C34A 0.0551(14) 0.0563(13) 0.0322(10) 0.0021(9) -0.0025(9) 0.0039(11)
C35A 0.0655(15) 0.0479(12) 0.0308(10) 0.0086(9) 0.0104(10) 0.0080(11)
C36A 0.0486(12) 0.0332(10) 0.0418(11) 0.0039(8) 0.0185(9) 0.0024(9)
C37A 0.0329(9) 0.0259(8) 0.0328(9) -0.0016(7) 0.0103(7) 0.0046(7)
C38A 0.0320(10) 0.0332(9) 0.0466(11) 0.0012(8) 0.0125(8) -0.0064(8)
C39A 0.0283(9) 0.0363(10) 0.0402(10) -0.0001(8) 0.0004(8) -0.0044(8)
Al1B 0.0255(3) 0.0264(3) 0.0342(3) -0.0020(2) 0.0060(2) -0.0023(2)
N1B 0.0262(7) 0.0255(7) 0.0273(7) -0.0036(6) 0.0041(6) -0.0003(6)
C1B 0.0263(9) 0.0323(9) 0.0220(8) -0.0033(7) 0.0048(6) -0.0020(7)
C2B 0.0291(9) 0.0294(9) 0.0313(9) -0.0045(7) 0.0056(7) -0.0067(7)
C3B 0.0347(10) 0.0275(9) 0.0248(8) -0.0011(7) 0.0050(7) -0.0027(7)
N3B 0.0280(8) 0.0269(7) 0.0324(7) -0.0010(6) 0.0063(6) 0.0002(6)
C4B 0.0283(9) 0.0372(10) 0.0363(10) -0.0054(8) 0.0056(7) -0.0031(7)
C5B 0.0371(10) 0.0284(9) 0.0438(11) -0.0022(8) 0.0092(8) -0.0011(8)
C6B 0.0218(8) 0.0259(8) 0.0383(9) -0.0053(7) 0.0038(7) -0.0017(6)
C7B 0.0243(9) 0.0382(10) 0.0471(11) -0.0138(9) 0.0044(8) -0.0032(8)
C8B 0.0330(11) 0.0401(11) 0.0723(15) -0.0242(11) 0.0075(10) -0.0022(9)
C9B 0.0278(11) 0.0289(10) 0.109(2) -0.0152(12) 0.0089(12) -0.0011(8)
C10B 0.0311(11) 0.0345(10) 0.0807(16) 0.0136(11) 0.0054(10) 0.0014(8)
C11B 0.0258(9) 0.0352(10) 0.0498(11) 0.0040(9) 0.0039(8) -0.0007(7)
C12B 0.0468(12) 0.0599(13) 0.0323(10) -0.0170(9) 0.0053(9) -0.0005(10)
C13B 0.0556(16) 0.0315(12) 0.165(3) -0.0158(16) 0.0111(18) 0.0070(11)
C14B 0.0529(13) 0.0583(14) 0.0383(11) 0.0133(10) 0.0029(10) 0.0019(11)
C15B 0.0295(9) 0.0236(8) 0.0391(10) 0.0006(7) 0.0066(7) 0.0005(7)
C16B 0.0359(10) 0.0264(9) 0.0407(10) -0.0005(8) 0.0088(8) -0.0004(7)
C17B 0.0420(11) 0.0340(10) 0.0537(12) -0.0010(9) 0.0196(10) 0.0000(9)
C18B 0.0326(11) 0.0327(10) 0.0721(15) 0.0004(10) 0.0127(10) 0.0015(8)
C19B 0.0317(10) 0.0325(10) 0.0617(13) 0.0060(9) -0.0032(9) -0.0001(8)
C20B 0.0356(10) 0.0282(9) 0.0431(10) 0.0021(8) 0.0017(8) -0.0017(8)
C21B 0.0529(13) 0.0489(12) 0.0370(10) 0.0027(9) 0.0104(9) 0.0063(10)
C22B 0.0386(13) 0.0692(17) 0.112(2) 0.0032(16) 0.0227(14) 0.0132(12)
C23B 0.0529(14) 0.0549(13) 0.0420(11) 0.0109(10) -0.0015(10) 0.0020(11)
O31B 0.0307(7) 0.0404(7) 0.0455(8) -0.0016(6) 0.0044(6) -0.0047(6)
C32B 0.0313(10) 0.0315(10) 0.0534(12) -0.0071(9) -0.0009(9) 0.0050(8)
C33B 0.0497(13) 0.0455(12) 0.0569(13) -0.0041(10) -0.0137(11) 0.0051(10)
C34B 0.0595(16) 0.0527(14) 0.0830(19) -0.0120(14) -0.0350(14) 0.0085(12)
C35B 0.0404(13) 0.0418(13) 0.117(2) -0.0077(14) -0.0252(15) -0.0006(10)
C36B 0.0333(11) 0.0371(11) 0.099(2) -0.0077(12) 0.0021(12) -0.0002(9)
C37B 0.0306(10) 0.0294(9) 0.0654(14) -0.0092(9) 0.0070(9) 0.0024(8)
C38B 0.0447(12) 0.0352(10) 0.0608(13) -0.0035(10) 0.0241(10) -0.0036(9)
C39B 0.0349(10) 0.0308(9) 0.0430(10) -0.0016(8) 0.0152(8) -0.0031(8)

loop_
_atom_type_symbol
_atom_type_description
_atom_type_scat_dispersion_real
_atom_type_scat_dispersion_imag
_atom_type_scat_source
C C 0.0033 0.0016 'International Tables Vol C Tables 4.2.6.8 and 6.1.1.4'
H H 0.0000 0.0000 'International Tables Vol C Tables 4.2.6.8 and 6.1.1.4'
N N 0.0061 0.0033 'International Tables Vol C Tables 4.2.6.8 and 6.1.1.4'
O O 0.0106 0.0060 'International Tables Vol C Tables 4.2.6.8 and 6.1.1.4'
Al Al 0.0645 0.0514 'International Tables Vol C Tables 4.2.6.8 and 6.1.1.4'

loop_
_geom_angle_atom_site_label_1
_geom_angle_atom_site_label_2
_geom_angle_atom_site_label_3
_geom_angle
O31A Al1A N3A 111.35(7)
O31A Al1A N1A 109.76(6)
N3A Al1A N1A 96.28(6)
O31A Al1A C39A 101.55(7)
N3A Al1A C39A 116.75(8)
N1A Al1A C39A 121.38(8)
C1A N1A C6A 119.62(14)
C1A N1A Al1A 124.43(12)
C6A N1A Al1A 115.95(11)
N1A C1A C2A 122.86(16)
N1A C1A C4A 119.09(16)
C2A C1A C4A 118.05(16)
C1A C2A C3A 127.34(17)
N3A C3A C2A 122.29(16)
N3A C3A C5A 119.77(17)
C2A C3A C5A 117.94(17)
C3A N3A C15A 119.75(15)
C3A N3A Al1A 125.19(12)
C15A N3A Al1A 115.04(11)
C7A C6A C11A 121.05(16)
C7A C6A N1A 119.59(15)
C11A C6A N1A 119.24(16)
C8A C7A C6A 118.13(16)
C8A C7A C12A 119.86(16)
C6A C7A C12A 122.02(16)
C9A C8A C7A 122.25(18)
C8A C9A C10A 118.30(17)
C8A C9A C13A 120.65(19)
C10A C9A C13A 121.04(19)
C9A C10A C11A 121.88(18)
C10A C11A C6A 118.38(17)
C10A C11A C14A 120.39(17)
C6A C11A C14A 121.23(17)
C20A C15A C16A 121.32(18)
C20A C15A N3A 120.14(17)
C16A C15A N3A 118.41(18)
C15A C16A C17A 117.9(2)
C15A C16A C21A 121.06(19)
C17A C16A C21A 121.0(2)
C18A C17A C16A 122.0(2)
C19A C18A C17A 118.4(2)
C19A C18A C22A 120.7(3)
C17A C18A C22A 120.9(3)
C18A C19A C20A 122.3(2)
C19A C20A C15A 118.0(2)
C19A C20A C23A 120.3(2)
C15A C20A C23A 121.62(19)
C32A O31A Al1A 127.16(11)
O31A C32A C33A 118.06(16)
O31A C32A C37A 122.67(16)
C33A C32A C37A 119.27(16)
C34A C33A C32A 121.38(19)
C33A C34A C35A 120.0(2)
C36A C35A C34A 119.14(18)
C35A C36A C37A 122.54(19)
C36A C37A C32A 117.61(17)
C36A C37A C38A 118.81(17)
C32A C37A C38A 123.40(16)
C39A C38A C37A 127.10(17)
C38A C39A Al1A 117.55(14)
O31B Al1B N1B 110.35(6)
O31B Al1B N3B 110.44(7)
N1B Al1B N3B 96.70(6)
O31B Al1B C39B 102.65(8)
N1B Al1B C39B 118.73(8)
N3B Al1B C39B 118.10(7)
C1B N1B C6B 119.91(14)
C1B N1B Al1B 124.70(12)
C6B N1B Al1B 115.35(11)
N1B C1B C2B 122.62(16)
N1B C1B C4B 118.90(15)
C2B C1B C4B 118.48(15)
C1B C2B C3B 127.96(16)
N3B C3B C2B 122.22(15)
N3B C3B C5B 119.36(16)
C2B C3B C5B 118.40(15)
C3B N3B C15B 120.85(14)
C3B N3B Al1B 124.95(12)
C15B N3B Al1B 114.19(11)
C11B C6B C7B 121.73(16)
C11B C6B N1B 119.53(15)
C7B C6B N1B 118.65(16)
C8B C7B C6B 117.85(19)
C8B C7B C12B 121.01(18)
C6B C7B C12B 121.14(16)
C9B C8B C7B 122.2(2)
C8B C9B C10B 118.44(18)
C8B C9B C13B 120.9(3)
C10B C9B C13B 120.6(3)
C9B C10B C11B 122.1(2)
C10B C11B C6B 117.64(19)
C10B C11B C14B 120.87(19)
C6B C11B C14B 121.49(17)
C20B C15B C16B 121.01(17)
C20B C15B N3B 120.14(16)
C16B C15B N3B 118.62(16)
C17B C16B C15B 118.46(18)
C17B C16B C21B 120.28(18)
C15B C16B C21B 121.27(17)
C18B C17B C16B 121.94(19)
C19B C18B C17B 118.09(19)
C19B C18B C22B 121.1(2)
C17B C18B C22B 120.8(2)
C18B C19B C20B 122.64(19)
C19B C20B C15B 117.83(18)
C19B C20B C23B 120.46(18)
C15B C20B C23B 121.70(18)
C32B O31B Al1B 126.18(13)
O31B C32B C33B 117.5(2)
O31B C32B C37B 122.47(18)
C33B C32B C37B 120.02(19)
C34B C33B C32B 120.6(3)
C35B C34B C33B 120.0(3)
C36B C35B C34B 119.8(2)
C35B C36B C37B 122.3(2)
C32B C37B C36B 117.3(2)
C32B C37B C38B 124.15(18)
C36B C37B C38B 118.5(2)
C39B C38B C37B 128.04(19)
C38B C39B Al1B 115.93(16)

loop_
_geom_bond_atom_site_label_1
_geom_bond_atom_site_label_2
_geom_bond_distance
Al1A O31A 1.7455(13)
Al1A N3A 1.8756(15)
Al1A N1A 1.8793(15)
Al1A C39A 1.9260(19)
N1A C1A 1.342(2)
N1A C6A 1.446(2)
C1A C2A 1.387(3)
C1A C4A 1.506(3)
C2A C3A 1.403(3)
C3A N3A 1.329(2)
C3A C5A 1.502(3)
N3A C15A 1.451(2)
C6A C7A 1.398(2)
C6A C11A 1.399(3)
C7A C8A 1.391(2)
C7A C12A 1.509(3)
C8A C9A 1.381(3)
C9A C10A 1.385(3)
C9A C13A 1.512(3)
C10A C11A 1.390(3)
C11A C14A 1.506(3)
C15A C20A 1.392(3)
C15A C16A 1.394(3)
C16A C17A 1.397(3)
C16A C21A 1.508(3)
C17A C18A 1.377(4)
C18A C19A 1.374(4)
C18A C22A 1.516(3)
C19A C20A 1.391(3)
C20A C23A 1.503(3)
O31A C32A 1.341(2)
C32A C33A 1.392(3)
C32A C37A 1.409(2)
C33A C34A 1.380(3)
C34A C35A 1.381(3)
C35A C36A 1.374(3)
C36A C37A 1.402(3)
C37A C38A 1.469(3)
C38A C39A 1.338(3)
Al1B O31B 1.7544(14)
Al1B N1B 1.8775(15)
Al1B N3B 1.8839(15)
Al1B C39B 1.9328(18)
N1B C1B 1.340(2)
N1B C6B 1.449(2)
C1B C2B 1.391(2)
C1B C4B 1.505(2)
C2B C3B 1.402(2)
C3B N3B 1.332(2)
C3B C5B 1.500(2)
N3B C15B 1.453(2)
C6B C11B 1.395(3)
C6B C7B 1.403(2)
C7B C8B 1.387(3)
C7B C12B 1.502(3)
C8B C9B 1.378(3)
C9B C10B 1.388(3)
C9B C13B 1.520(3)
C10B C11B 1.393(3)
C11B C14B 1.505(3)
C15B C20B 1.397(3)
C15B C16B 1.399(3)
C16B C17B 1.394(3)
C16B C21B 1.503(3)
C17B C18B 1.381(3)
C18B C19B 1.380(3)
C18B C22B 1.516(3)
C19B C20B 1.395(3)
C20B C23B 1.502(3)
O31B C32B 1.337(2)
C32B C33B 1.393(3)
C32B C37B 1.410(3)
C33B C34B 1.391(3)
C34B C35B 1.380(4)
C35B C36B 1.366(4)
C36B C37B 1.412(3)
C37B C38B 1.462(3)
C38B C39B 1.338(3)
